data_4315831
loop_
_publ_author_name
'Zhengxing Zhang'
'Lixin Zhang'
'Yanrong Li'
'Longcheng Hong'
'Zhenxia Chen'
'Xigeng Zhou'

_publ_contact_author_address
;Department of Chemistry
Molecular Catalysis and Innovative Material Laboratory 
Fudan University
Shanghai 200433
State Key Laboratory of Organometallic Chemistry
Shanghai 200032
People's Republic of China
;
_publ_contact_author_email xgzhou@fudan.edu.cn
_publ_contact_author_name 'Zhou, Xigeng'
_publ_section_title
;
 Activation of Bis(guanidinate)lanthanide Alkyl and Aryl Complexes on
 Elemental Sulfur: Synthesis and Characterization of
 Bis(guanidinate)lanthanide Thiolates and Disulfides
;
_journal_name_full 'Inorganic Chemistry'
_journal_page_first 5715
_journal_page_last 5722
_journal_paper_doi 10.1021/ic100617n
_journal_volume 49
_journal_year 2010
_chemical_formula_sum 'C43 H85 N6 Si4 Yb'
_chemical_formula_weight 971.57
_chemical_name_systematic
; 
 ? 
;
_space_group_IT_number 2
_symmetry_cell_setting triclinic
_symmetry_space_group_name_Hall '-P 1'
_symmetry_space_group_name_H-M 'P -1'
_atom_sites_solution_hydrogens geom
_atom_sites_solution_primary direct
_atom_sites_solution_secondary difmap
_audit_creation_method SHELXL-97
_cell_angle_alpha 79.765(5)
_cell_angle_beta 81.309(4)
_cell_angle_gamma 75.851(4)
_cell_formula_units_Z 2
_cell_length_a 10.434(4)
_cell_length_b 13.783(5)
_cell_length_c 18.869(7)
_cell_measurement_reflns_used 925
_cell_measurement_temperature 293(2)
_cell_measurement_theta_max 24.550
_cell_measurement_theta_min 2.414
_cell_volume 2572.9(17)
_computing_cell_refinement 'Bruker SMART'
_computing_data_collection 'Bruker SMART'
_computing_data_reduction 'Bruker SHELXTL'
_computing_molecular_graphics 'Bruker SHELXTL'
_computing_publication_material 'Bruker SHELXTL'
_computing_structure_refinement 'SHELXL-97 (Sheldrick, 1997)'
_computing_structure_solution 'SHELXS-97 (Sheldrick, 1990)'
_diffrn_ambient_temperature 293(2)
_diffrn_measured_fraction_theta_full 0.979
_diffrn_measured_fraction_theta_max 0.979
_diffrn_measurement_device_type 'CCD area detector'
_diffrn_measurement_method 'phi and omega scans'
_diffrn_radiation_monochromator graphite
_diffrn_radiation_source 'fine-focus sealed tube'
_diffrn_radiation_type MoK\a
_diffrn_radiation_wavelength 0.71073
_diffrn_reflns_av_R_equivalents 0.0387
_diffrn_reflns_av_sigmaI/netI 0.0664
_diffrn_reflns_limit_h_max 12
_diffrn_reflns_limit_h_min -12
_diffrn_reflns_limit_k_max 10
_diffrn_reflns_limit_k_min -17
_diffrn_reflns_limit_l_max 23
_diffrn_reflns_limit_l_min -23
_diffrn_reflns_number 11892
_diffrn_reflns_theta_full 26.01
_diffrn_reflns_theta_max 26.01
_diffrn_reflns_theta_min 1.54
_diffrn_standards_decay_% 5.70
_exptl_absorpt_coefficient_mu 1.944
_exptl_absorpt_correction_T_max 0.8294
_exptl_absorpt_correction_T_min 0.7592
_exptl_absorpt_correction_type multi-scan
_exptl_absorpt_process_details sadabs
_exptl_crystal_colour orange
_exptl_crystal_density_diffrn 1.254
_exptl_crystal_density_method 'not measured'
_exptl_crystal_description block
_exptl_crystal_F_000 1022
_exptl_crystal_size_max 0.15
_exptl_crystal_size_mid 0.10
_exptl_crystal_size_min 0.10
_refine_diff_density_max 1.073
_refine_diff_density_min -1.307
_refine_diff_density_rms 0.103
_refine_ls_extinction_method none
_refine_ls_goodness_of_fit_ref 0.965
_refine_ls_hydrogen_treatment constr
_refine_ls_matrix_type full
_refine_ls_number_parameters 487
_refine_ls_number_reflns 9897
_refine_ls_number_restraints 0
_refine_ls_restrained_S_all 0.965
_refine_ls_R_factor_all 0.0521
_refine_ls_R_factor_gt 0.0406
_refine_ls_shift/su_max 0.002
_refine_ls_shift/su_mean 0.000
_refine_ls_structure_factor_coef Fsqd
_refine_ls_weighting_details 'calc w=1/[\s^2^(Fo^2^)+(0.0486P)^2^+0.0000P] where P=(Fo^2^+2Fc^2^)/3'
_refine_ls_weighting_scheme calc
_refine_ls_wR_factor_gt 0.0940
_refine_ls_wR_factor_ref 0.0977
_reflns_number_gt 8029
_reflns_number_total 9897
_reflns_threshold_expression >2sigma(I)
_cod_data_source_file ic100617n_si_001_15.cif
_cod_data_source_block f60630c-ComplexS1-Yb
_cod_depositor_comments
;
The following automatic conversions were performed:

'_symmetry_cell_setting' value 'Triclinic' changed to 'triclinic'
according to the built-in table from CIF Core dictionary named
'cif_core.dic' version 2.4.1 from 2010-06-29.

Automatic conversion script
Id: cif_fix_values 1646 2011-03-28 12:23:43Z adriana 
;
_cod_original_cell_volume 2572.8(15)
_cod_database_code 4315831

loop_
_symmetry_equiv_pos_as_xyz
'x, y, z'
'-x, -y, -z'

loop_
_atom_site_label
_atom_site_type_symbol
_atom_site_fract_x
_atom_site_fract_y
_atom_site_fract_z
_atom_site_U_iso_or_equiv
_atom_site_adp_type
_atom_site_occupancy
_atom_site_symmetry_multiplicity
_atom_site_calc_flag
_atom_site_refinement_flags
_atom_site_disorder_assembly
_atom_site_disorder_group
Yb1 Yb 0.145610(19) 0.777688(15) 0.306272(10) 0.03861(8) Uani 1 1 d . . .
Si1 Si -0.28440(15) 1.02793(12) 0.22085(9) 0.0602(4) Uani 1 1 d . . .
Si2 Si -0.15610(17) 1.14510(12) 0.30671(11) 0.0695(5) Uani 1 1 d . . .
Si3 Si 0.13577(15) 0.55650(12) 0.10814(8) 0.0557(4) Uani 1 1 d . . .
Si4 Si 0.31251(16) 0.42078(11) 0.22328(10) 0.0639(4) Uani 1 1 d . . .
N1 N -0.0697(4) 0.8729(3) 0.3416(2) 0.0419(9) Uani 1 1 d . . .
N2 N -0.1623(4) 1.0361(3) 0.2724(2) 0.0449(9) Uani 1 1 d . . .
N3 N 0.0579(4) 0.9312(3) 0.2444(2) 0.0429(9) Uani 1 1 d . . .
N4 N 0.0971(4) 0.6348(3) 0.2817(2) 0.0417(9) Uani 1 1 d . . .
N5 N 0.2134(4) 0.5366(3) 0.1877(2) 0.0430(9) Uani 1 1 d . . .
N6 N 0.2645(4) 0.6902(3) 0.20981(19) 0.0405(9) Uani 1 1 d . . .
C1 C -0.0591(4) 0.9463(3) 0.2866(2) 0.0395(10) Uani 1 1 d . . .
C2 C -0.1850(5) 0.8852(4) 0.3974(3) 0.0506(12) Uani 1 1 d . . .
H2A H -0.2446 0.9497 0.3814 0.061 Uiso 1 1 calc R . .
C3 C -0.2616(7) 0.8073(6) 0.4045(4) 0.108(3) Uani 1 1 d . . .
H3A H -0.2035 0.7413 0.4156 0.130 Uiso 1 1 calc R . .
H3B H -0.2943 0.8099 0.3586 0.130 Uiso 1 1 calc R . .
C4 C -0.3796(8) 0.8206(7) 0.4638(4) 0.125(3) Uani 1 1 d . . .
H4A H -0.4418 0.8840 0.4509 0.150 Uiso 1 1 calc R . .
H4B H -0.4255 0.7662 0.4676 0.150 Uiso 1 1 calc R . .
C5 C -0.3348(8) 0.8199(7) 0.5342(4) 0.118(3) Uani 1 1 d . . .
H5A H -0.2739 0.7560 0.5480 0.141 Uiso 1 1 calc R . .
H5B H -0.4104 0.8277 0.5712 0.141 Uiso 1 1 calc R . .
C6 C -0.2668(8) 0.9048(9) 0.5276(4) 0.143(4) Uani 1 1 d . . .
H6A H -0.2363 0.9051 0.5737 0.171 Uiso 1 1 calc R . .
H6B H -0.3293 0.9686 0.5157 0.171 Uiso 1 1 calc R . .
C7 C -0.1466(7) 0.8945(7) 0.4681(4) 0.118(3) Uani 1 1 d . . .
H7A H -0.1084 0.9534 0.4623 0.141 Uiso 1 1 calc R . .
H7B H -0.0791 0.8353 0.4833 0.141 Uiso 1 1 calc R . .
C8 C -0.2541(7) 0.8977(4) 0.1979(4) 0.085(2) Uani 1 1 d . . .
H8A H -0.2560 0.8503 0.2418 0.127 Uiso 1 1 calc R . .
H8B H -0.1687 0.8817 0.1702 0.127 Uiso 1 1 calc R . .
H8C H -0.3220 0.8940 0.1701 0.127 Uiso 1 1 calc R . .
C9 C -0.4530(6) 1.0625(6) 0.2712(4) 0.106(3) Uani 1 1 d . . .
H9A H -0.4579 1.0177 0.3162 0.158 Uiso 1 1 calc R . .
H9B H -0.5187 1.0568 0.2425 0.158 Uiso 1 1 calc R . .
H9C H -0.4693 1.1309 0.2807 0.158 Uiso 1 1 calc R . .
C10 C -0.2811(7) 1.1169(5) 0.1328(4) 0.097(2) Uani 1 1 d . . .
H10A H -0.1952 1.1005 0.1055 0.146 Uiso 1 1 calc R . .
H10B H -0.2983 1.1852 0.1426 0.146 Uiso 1 1 calc R . .
H10C H -0.3480 1.1103 0.1053 0.146 Uiso 1 1 calc R . .
C11 C -0.0049(7) 1.1214(5) 0.3512(4) 0.095(2) Uani 1 1 d . . .
H11A H -0.0047 1.0657 0.3898 0.142 Uiso 1 1 calc R . .
H11B H -0.0023 1.1807 0.3705 0.142 Uiso 1 1 calc R . .
H11C H 0.0717 1.1054 0.3165 0.142 Uiso 1 1 calc R . .
C12 C -0.3019(7) 1.1840(6) 0.3738(5) 0.121(3) Uani 1 1 d . . .
H12A H -0.3062 1.1294 0.4129 0.182 Uiso 1 1 calc R . .
H12B H -0.3819 1.2005 0.3507 0.182 Uiso 1 1 calc R . .
H12C H -0.2928 1.2421 0.3925 0.182 Uiso 1 1 calc R . .
C13 C -0.1527(8) 1.2543(5) 0.2322(5) 0.124(3) Uani 1 1 d . . .
H13A H -0.0782 1.2365 0.1966 0.186 Uiso 1 1 calc R . .
H13B H -0.1444 1.3118 0.2519 0.186 Uiso 1 1 calc R . .
H13C H -0.2336 1.2706 0.2099 0.186 Uiso 1 1 calc R . .
C14 C 0.0872(5) 1.0040(3) 0.1821(3) 0.0480(12) Uani 1 1 d . . .
H14A H 0.0228 1.0684 0.1860 0.058 Uiso 1 1 calc R . .
C15 C 0.0797(5) 0.9713(4) 0.1109(3) 0.0556(13) Uani 1 1 d . . .
H15A H 0.1368 0.9045 0.1089 0.067 Uiso 1 1 calc R . .
H15B H -0.0107 0.9663 0.1088 0.067 Uiso 1 1 calc R . .
C16 C 0.1206(8) 1.0424(6) 0.0456(3) 0.096(2) Uani 1 1 d . . .
H16A H 0.1170 1.0159 0.0019 0.115 Uiso 1 1 calc R . .
H16B H 0.0587 1.1077 0.0447 0.115 Uiso 1 1 calc R . .
C17 C 0.2589(8) 1.0554(6) 0.0472(4) 0.097(2) Uani 1 1 d . . .
H17A H 0.2815 1.1035 0.0059 0.117 Uiso 1 1 calc R . .
H17B H 0.3220 0.9913 0.0440 0.117 Uiso 1 1 calc R . .
C18 C 0.2676(9) 1.0934(6) 0.1174(4) 0.111(3) Uani 1 1 d . . .
H18A H 0.2097 1.1600 0.1187 0.133 Uiso 1 1 calc R . .
H18B H 0.3580 1.0990 0.1189 0.133 Uiso 1 1 calc R . .
C19 C 0.2264(6) 1.0202(5) 0.1839(3) 0.0764(18) Uani 1 1 d . . .
H19A H 0.2900 0.9557 0.1851 0.092 Uiso 1 1 calc R . .
H19B H 0.2283 1.0473 0.2277 0.092 Uiso 1 1 calc R . .
C20 C 0.1904(4) 0.6197(3) 0.2268(2) 0.0340(9) Uani 1 1 d . . .
C21 C 0.0094(5) 0.5636(4) 0.3072(3) 0.0478(12) Uani 1 1 d . . .
H21A H 0.0465 0.5028 0.2842 0.057 Uiso 1 1 calc R . .
C22 C -0.1304(5) 0.6062(4) 0.2876(3) 0.0591(14) Uani 1 1 d . . .
H22A H -0.1281 0.6205 0.2353 0.071 Uiso 1 1 calc R . .
H22B H -0.1662 0.6694 0.3067 0.071 Uiso 1 1 calc R . .
C23 C -0.2219(6) 0.5335(5) 0.3174(3) 0.0779(18) Uani 1 1 d . . .
H23A H -0.3119 0.5660 0.3069 0.093 Uiso 1 1 calc R . .
H23B H -0.1932 0.4739 0.2934 0.093 Uiso 1 1 calc R . .
C24 C -0.2213(7) 0.5021(6) 0.3978(4) 0.088(2) Uani 1 1 d . . .
H24A H -0.2750 0.4523 0.4142 0.106 Uiso 1 1 calc R . .
H24B H -0.2605 0.5604 0.4223 0.106 Uiso 1 1 calc R . .
C25 C -0.0813(7) 0.4579(5) 0.4170(4) 0.096(2) Uani 1 1 d . . .
H25A H -0.0452 0.3959 0.3964 0.115 Uiso 1 1 calc R . .
H25B H -0.0828 0.4416 0.4693 0.115 Uiso 1 1 calc R . .
C26 C 0.0077(6) 0.5330(5) 0.3882(3) 0.0787(19) Uani 1 1 d . . .
H26A H -0.0245 0.5927 0.4119 0.094 Uiso 1 1 calc R . .
H26B H 0.0976 0.5024 0.3997 0.094 Uiso 1 1 calc R . .
C27 C 0.0300(6) 0.6859(4) 0.0946(3) 0.0725(17) Uani 1 1 d . . .
H27A H -0.0345 0.6958 0.1362 0.109 Uiso 1 1 calc R . .
H27B H -0.0149 0.6947 0.0523 0.109 Uiso 1 1 calc R . .
H27C H 0.0845 0.7344 0.0883 0.109 Uiso 1 1 calc R . .
C28 C 0.0285(8) 0.4663(6) 0.1125(4) 0.099(2) Uani 1 1 d . . .
H28A H -0.0373 0.4728 0.1539 0.148 Uiso 1 1 calc R . .
H28B H 0.0819 0.3985 0.1167 0.148 Uiso 1 1 calc R . .
H28C H -0.0149 0.4807 0.0692 0.148 Uiso 1 1 calc R . .
C29 C 0.2610(7) 0.5408(6) 0.0263(3) 0.098(2) Uani 1 1 d . . .
H29A H 0.3178 0.5873 0.0223 0.147 Uiso 1 1 calc R . .
H29B H 0.2158 0.5544 -0.0163 0.147 Uiso 1 1 calc R . .
H29C H 0.3136 0.4728 0.0309 0.147 Uiso 1 1 calc R . .
C30 C 0.2206(8) 0.3177(4) 0.2510(5) 0.116(3) Uani 1 1 d . . .
H30A H 0.1475 0.3376 0.2868 0.173 Uiso 1 1 calc R . .
H30B H 0.2795 0.2573 0.2710 0.173 Uiso 1 1 calc R . .
H30C H 0.1875 0.3052 0.2095 0.173 Uiso 1 1 calc R . .
C31 C 0.4514(8) 0.3760(6) 0.1553(5) 0.137(4) Uani 1 1 d . . .
H31A H 0.5018 0.4271 0.1392 0.205 Uiso 1 1 calc R . .
H31B H 0.4167 0.3623 0.1147 0.205 Uiso 1 1 calc R . .
H31C H 0.5080 0.3153 0.1766 0.205 Uiso 1 1 calc R . .
C32 C 0.3763(8) 0.4353(5) 0.3053(4) 0.111(3) Uani 1 1 d . . .
H32A H 0.4250 0.4879 0.2941 0.166 Uiso 1 1 calc R . .
H32B H 0.4340 0.3729 0.3231 0.166 Uiso 1 1 calc R . .
H32C H 0.3032 0.4529 0.3417 0.166 Uiso 1 1 calc R . .
C33 C 0.3801(4) 0.6744(4) 0.1568(3) 0.0434(11) Uani 1 1 d . . .
H33A H 0.3821 0.6128 0.1371 0.052 Uiso 1 1 calc R . .
C34 C 0.3778(6) 0.7594(5) 0.0940(3) 0.0813(19) Uani 1 1 d . . .
H34A H 0.3749 0.8216 0.1121 0.098 Uiso 1 1 calc R . .
H34B H 0.2978 0.7688 0.0709 0.098 Uiso 1 1 calc R . .
C35 C 0.4993(6) 0.7386(5) 0.0378(3) 0.087(2) Uani 1 1 d . . .
H35A H 0.4981 0.6796 0.0167 0.104 Uiso 1 1 calc R . .
H35B H 0.4945 0.7958 -0.0007 0.104 Uiso 1 1 calc R . .
C36 C 0.6280(6) 0.7208(5) 0.0702(4) 0.081(2) Uani 1 1 d . . .
H36A H 0.7027 0.7025 0.0341 0.097 Uiso 1 1 calc R . .
H36B H 0.6351 0.7820 0.0864 0.097 Uiso 1 1 calc R . .
C37 C 0.6305(6) 0.6369(7) 0.1332(4) 0.104(3) Uani 1 1 d . . .
H37A H 0.7101 0.6282 0.1566 0.125 Uiso 1 1 calc R . .
H37B H 0.6337 0.5742 0.1157 0.125 Uiso 1 1 calc R . .
C38 C 0.5087(5) 0.6593(6) 0.1882(3) 0.086(2) Uani 1 1 d . . .
H38A H 0.5139 0.6036 0.2279 0.104 Uiso 1 1 calc R . .
H38B H 0.5091 0.7197 0.2077 0.104 Uiso 1 1 calc R . .
C39 C 0.2199(13) 0.7357(10) 0.4361(5) 0.148(5) Uani 1 1 d . . .
H39A H 0.1730 0.7028 0.4791 0.177 Uiso 1 1 calc R . .
C40 C 0.3216(18) 0.6884(8) 0.3923(10) 0.227(12) Uani 1 1 d . . .
H40A H 0.3611 0.6156 0.3992 0.272 Uiso 1 1 calc R . .
C41 C 0.3788(8) 0.7593(15) 0.3495(7) 0.199(9) Uani 1 1 d . . .
H41A H 0.4651 0.7474 0.3198 0.239 Uiso 1 1 calc R . .
C42 C 0.3079(9) 0.8479(8) 0.3673(5) 0.110(3) Uani 1 1 d . . .
H42A H 0.3328 0.9130 0.3506 0.132 Uiso 1 1 calc R . .
C43 C 0.2106(7) 0.8326(6) 0.4190(4) 0.0792(19) Uani 1 1 d . . .
H43A H 0.1545 0.8842 0.4468 0.095 Uiso 1 1 calc R . .

loop_
_atom_site_aniso_label
_atom_site_aniso_U_11
_atom_site_aniso_U_22
_atom_site_aniso_U_33
_atom_site_aniso_U_23
_atom_site_aniso_U_13
_atom_site_aniso_U_12
Yb1 0.04131(12) 0.03921(12) 0.03652(12) -0.00681(8) -0.00948(8) -0.00734(8)
Si1 0.0523(9) 0.0576(9) 0.0726(11) -0.0157(8) -0.0246(8) -0.0011(7)
Si2 0.0629(10) 0.0462(9) 0.1059(14) -0.0305(9) -0.0187(10) -0.0050(7)
Si3 0.0599(9) 0.0645(10) 0.0496(8) -0.0192(7) -0.0082(7) -0.0177(7)
Si4 0.0632(10) 0.0407(8) 0.0816(12) -0.0091(7) -0.0104(9) 0.0014(7)
N1 0.040(2) 0.044(2) 0.042(2) -0.0085(17) 0.0033(17) -0.0128(17)
N2 0.039(2) 0.037(2) 0.064(3) -0.0127(18) -0.0132(19) -0.0089(16)
N3 0.044(2) 0.042(2) 0.042(2) -0.0024(17) -0.0040(18) -0.0105(17)
N4 0.046(2) 0.037(2) 0.042(2) -0.0038(16) 0.0010(18) -0.0143(17)
N5 0.045(2) 0.036(2) 0.048(2) -0.0109(17) -0.0051(18) -0.0067(17)
N6 0.040(2) 0.039(2) 0.042(2) -0.0065(16) -0.0020(17) -0.0099(17)
C1 0.038(3) 0.041(3) 0.045(3) -0.016(2) -0.010(2) -0.011(2)
C2 0.051(3) 0.056(3) 0.046(3) -0.014(2) 0.002(2) -0.014(2)
C3 0.101(5) 0.149(7) 0.102(6) -0.072(5) 0.051(4) -0.080(5)
C4 0.105(6) 0.202(10) 0.103(6) -0.077(6) 0.047(5) -0.096(6)
C5 0.087(6) 0.167(8) 0.084(6) 0.006(5) 0.031(5) -0.041(6)
C6 0.103(6) 0.293(13) 0.078(5) -0.087(7) 0.038(5) -0.118(8)
C7 0.092(5) 0.226(10) 0.060(4) -0.047(5) 0.021(4) -0.079(6)
C8 0.102(5) 0.064(4) 0.105(5) -0.023(4) -0.053(4) -0.018(3)
C9 0.060(4) 0.147(7) 0.113(6) -0.036(5) -0.021(4) -0.011(4)
C10 0.120(6) 0.074(5) 0.087(5) -0.011(4) -0.047(4) 0.020(4)
C11 0.095(5) 0.086(5) 0.122(6) -0.052(4) -0.042(5) -0.013(4)
C12 0.069(5) 0.111(6) 0.202(9) -0.101(6) 0.016(5) -0.019(4)
C13 0.138(7) 0.051(4) 0.198(10) -0.015(5) -0.045(7) -0.034(4)
C14 0.052(3) 0.038(3) 0.051(3) -0.002(2) 0.004(2) -0.015(2)
C15 0.053(3) 0.071(4) 0.046(3) -0.001(2) -0.007(2) -0.024(3)
C16 0.125(7) 0.100(6) 0.054(4) 0.014(3) -0.013(4) -0.028(5)
C17 0.123(7) 0.108(6) 0.062(4) 0.018(4) 0.012(4) -0.063(5)
C18 0.141(7) 0.116(6) 0.094(6) 0.000(5) 0.013(5) -0.089(6)
C19 0.088(5) 0.098(5) 0.059(4) -0.008(3) 0.007(3) -0.063(4)
C20 0.029(2) 0.033(2) 0.039(2) -0.0023(18) -0.0067(19) -0.0055(17)
C21 0.053(3) 0.044(3) 0.047(3) -0.004(2) 0.001(2) -0.017(2)
C22 0.055(3) 0.074(4) 0.052(3) -0.002(3) -0.004(3) -0.027(3)
C23 0.063(4) 0.107(5) 0.075(4) -0.002(4) -0.003(3) -0.052(4)
C24 0.082(5) 0.122(6) 0.075(5) 0.002(4) 0.008(4) -0.072(4)
C25 0.110(6) 0.111(6) 0.066(4) 0.035(4) -0.007(4) -0.058(5)
C26 0.066(4) 0.112(5) 0.057(4) 0.026(3) -0.010(3) -0.043(4)
C27 0.073(4) 0.078(4) 0.061(4) 0.001(3) -0.019(3) -0.007(3)
C28 0.114(6) 0.106(6) 0.102(6) -0.017(4) -0.039(5) -0.056(5)
C29 0.086(5) 0.153(7) 0.063(4) -0.048(4) 0.005(4) -0.028(5)
C30 0.122(7) 0.041(4) 0.178(9) 0.003(4) -0.028(6) -0.014(4)
C31 0.124(7) 0.102(6) 0.134(8) -0.018(5) 0.017(6) 0.048(5)
C32 0.138(7) 0.073(5) 0.111(6) 0.001(4) -0.070(5) 0.018(4)
C33 0.037(3) 0.048(3) 0.047(3) -0.011(2) 0.002(2) -0.014(2)
C34 0.079(4) 0.084(4) 0.054(4) 0.005(3) 0.009(3) 0.010(3)
C35 0.068(4) 0.113(6) 0.057(4) 0.013(3) 0.016(3) -0.010(4)
C36 0.070(4) 0.106(5) 0.078(5) -0.030(4) 0.028(4) -0.052(4)
C37 0.050(4) 0.183(8) 0.067(4) -0.001(5) 0.007(3) -0.024(4)
C38 0.038(3) 0.156(7) 0.062(4) 0.004(4) -0.002(3) -0.034(4)
C39 0.245(14) 0.166(10) 0.079(6) 0.064(6) -0.101(8) -0.141(10)
C40 0.30(2) 0.087(7) 0.32(2) -0.095(10) -0.295(19) 0.099(9)
C41 0.033(4) 0.44(3) 0.161(11) -0.204(15) -0.022(5) 0.005(8)
C42 0.101(7) 0.176(9) 0.089(6) -0.002(6) -0.043(5) -0.089(7)
C43 0.083(5) 0.102(6) 0.064(4) -0.031(4) -0.027(4) -0.017(4)

loop_
_atom_type_symbol
_atom_type_description
_atom_type_scat_dispersion_real
_atom_type_scat_dispersion_imag
_atom_type_scat_source
C C 0.0033 0.0016 'International Tables Vol C Tables 4.2.6.8 and 6.1.1.4'
H H 0.0000 0.0000 'International Tables Vol C Tables 4.2.6.8 and 6.1.1.4'
N N 0.0061 0.0033 'International Tables Vol C Tables 4.2.6.8 and 6.1.1.4'
Yb Yb -0.3850 5.5486 'International Tables Vol C Tables 4.2.6.8 and 6.1.1.4'
Si Si 0.0817 0.0704 'International Tables Vol C Tables 4.2.6.8 and 6.1.1.4'

loop_
_geom_angle_atom_site_label_1
_geom_angle_atom_site_label_2
_geom_angle_atom_site_label_3
_geom_angle
_geom_angle_site_symmetry_1
_geom_angle_site_symmetry_3
_geom_angle_publ_flag
N3 Yb1 N4 119.93(13) . . ?
N3 Yb1 N1 57.75(13) . . ?
N4 Yb1 N1 101.41(13) . . ?
N3 Yb1 N6 101.20(13) . . ?
N4 Yb1 N6 57.44(13) . . ?
N1 Yb1 N6 140.31(12) . . ?
N3 Yb1 C40 142.5(3) . . ?
N4 Yb1 C40 96.9(3) . . ?
N1 Yb1 C40 125.3(5) . . ?
N6 Yb1 C40 92.4(4) . . ?
N3 Yb1 C39 128.6(3) . . ?
N4 Yb1 C39 107.0(3) . . ?
N1 Yb1 C39 95.1(3) . . ?
N6 Yb1 C39 122.1(4) . . ?
C40 Yb1 C39 30.2(4) . . ?
N3 Yb1 C43 100.6(2) . . ?
N4 Yb1 C43 135.5(2) . . ?
N1 Yb1 C43 84.23(18) . . ?
N6 Yb1 C43 135.05(18) . . ?
C40 Yb1 C43 48.9(3) . . ?
C39 Yb1 C43 28.8(2) . . ?
N3 Yb1 C41 115.7(5) . . ?
N4 Yb1 C41 117.2(4) . . ?
N1 Yb1 C41 132.5(3) . . ?
N6 Yb1 C41 86.0(2) . . ?
C40 Yb1 C41 30.1(5) . . ?
C39 Yb1 C41 49.4(4) . . ?
C43 Yb1 C41 49.1(3) . . ?
N3 Yb1 C42 93.9(2) . . ?
N4 Yb1 C42 144.9(2) . . ?
N1 Yb1 C42 104.8(3) . . ?
N6 Yb1 C42 110.3(3) . . ?
C40 Yb1 C42 48.6(4) . . ?
C39 Yb1 C42 48.0(3) . . ?
C43 Yb1 C42 29.3(2) . . ?
C41 Yb1 C42 29.5(3) . . ?
N3 Yb1 C1 29.01(13) . . ?
N4 Yb1 C1 113.02(13) . . ?
N1 Yb1 C1 28.74(13) . . ?
N6 Yb1 C1 123.19(13) . . ?
C40 Yb1 C1 141.9(3) . . ?
C39 Yb1 C1 114.3(4) . . ?
C43 Yb1 C1 93.08(18) . . ?
C41 Yb1 C1 129.7(4) . . ?
C42 Yb1 C1 101.1(3) . . ?
N3 Yb1 C20 113.81(13) . . ?
N4 Yb1 C20 28.23(12) . . ?
N1 Yb1 C20 123.39(12) . . ?
N6 Yb1 C20 29.22(12) . . ?
C40 Yb1 C20 95.0(3) . . ?
C39 Yb1 C20 117.5(3) . . ?
C43 Yb1 C20 143.70(18) . . ?
C41 Yb1 C20 102.7(3) . . ?
C42 Yb1 C20 131.7(3) . . ?
C1 Yb1 C20 122.63(11) . . ?
N2 Si1 C8 110.2(2) . . ?
N2 Si1 C9 110.4(3) . . ?
C8 Si1 C9 110.1(3) . . ?
N2 Si1 C10 111.1(3) . . ?
C8 Si1 C10 107.2(3) . . ?
C9 Si1 C10 107.7(3) . . ?
N2 Si2 C11 109.6(2) . . ?
N2 Si2 C12 112.2(3) . . ?
C11 Si2 C12 108.3(4) . . ?
N2 Si2 C13 111.0(3) . . ?
C11 Si2 C13 108.0(4) . . ?
C12 Si2 C13 107.5(4) . . ?
N5 Si3 C28 111.5(3) . . ?
N5 Si3 C27 110.3(2) . . ?
C28 Si3 C27 107.8(3) . . ?
N5 Si3 C29 111.5(3) . . ?
C28 Si3 C29 107.5(3) . . ?
C27 Si3 C29 108.1(3) . . ?
N5 Si4 C32 109.8(2) . . ?
N5 Si4 C31 110.5(3) . . ?
C32 Si4 C31 110.4(4) . . ?
N5 Si4 C30 113.6(3) . . ?
C32 Si4 C30 105.9(4) . . ?
C31 Si4 C30 106.5(4) . . ?
C1 N1 C2 120.3(4) . . ?
C1 N1 Yb1 91.9(3) . . ?
C2 N1 Yb1 147.2(3) . . ?
C1 N2 Si1 116.7(3) . . ?
C1 N2 Si2 118.4(3) . . ?
Si1 N2 Si2 124.9(2) . . ?
C1 N3 C14 122.0(4) . . ?
C1 N3 Yb1 95.8(3) . . ?
C14 N3 Yb1 142.2(3) . . ?
C20 N4 C21 120.8(4) . . ?
C20 N4 Yb1 96.6(3) . . ?
C21 N4 Yb1 142.5(3) . . ?
C20 N5 Si4 118.1(3) . . ?
C20 N5 Si3 117.3(3) . . ?
Si4 N5 Si3 124.5(2) . . ?
C20 N6 C33 119.2(4) . . ?
C20 N6 Yb1 91.4(3) . . ?
C33 N6 Yb1 148.1(3) . . ?
N1 C1 N3 114.5(4) . . ?
N1 C1 N2 123.8(4) . . ?
N3 C1 N2 121.7(4) . . ?
N1 C1 Yb1 59.3(2) . . ?
N3 C1 Yb1 55.2(2) . . ?
N2 C1 Yb1 176.8(3) . . ?
C3 C2 N1 113.4(4) . . ?
C3 C2 C7 112.0(6) . . ?
N1 C2 C7 111.7(4) . . ?
C2 C3 C4 112.4(5) . . ?
C5 C4 C3 111.0(7) . . ?
C4 C5 C6 108.6(7) . . ?
C5 C6 C7 110.9(7) . . ?
C2 C7 C6 112.1(6) . . ?
N3 C14 C15 113.0(4) . . ?
N3 C14 C19 108.5(4) . . ?
C15 C14 C19 109.6(4) . . ?
C16 C15 C14 113.5(5) . . ?
C17 C16 C15 111.2(5) . . ?
C16 C17 C18 110.0(6) . . ?
C17 C18 C19 110.5(5) . . ?
C14 C19 C18 111.7(6) . . ?
N4 C20 N6 114.5(4) . . ?
N4 C20 N5 123.9(4) . . ?
N6 C20 N5 121.7(4) . . ?
N4 C20 Yb1 55.1(2) . . ?
N6 C20 Yb1 59.3(2) . . ?
N5 C20 Yb1 178.5(3) . . ?
N4 C21 C22 112.7(4) . . ?
N4 C21 C26 109.7(4) . . ?
C22 C21 C26 110.2(4) . . ?
C21 C22 C23 112.2(5) . . ?
C24 C23 C22 111.6(5) . . ?
C23 C24 C25 110.9(5) . . ?
C24 C25 C26 110.6(5) . . ?
C21 C26 C25 111.5(5) . . ?
N6 C33 C38 113.3(4) . . ?
N6 C33 C34 113.6(4) . . ?
C38 C33 C34 107.1(5) . . ?
C33 C34 C35 112.2(5) . . ?
C36 C35 C34 112.3(5) . . ?
C37 C36 C35 108.8(5) . . ?
C36 C37 C38 111.4(6) . . ?
C33 C38 C37 113.3(5) . . ?
C43 C39 C40 108.1(11) . . ?
C43 C39 Yb1 75.8(4) . . ?
C40 C39 Yb1 73.4(5) . . ?
C41 C40 C39 108.1(9) . . ?
C41 C40 Yb1 77.0(6) . . ?
C39 C40 Yb1 76.3(5) . . ?
C42 C41 C40 105.7(10) . . ?
C42 C41 Yb1 75.6(5) . . ?
C40 C41 Yb1 72.9(6) . . ?
C43 C42 C41 109.6(10) . . ?
C43 C42 Yb1 74.6(4) . . ?
C41 C42 Yb1 74.9(5) . . ?
C39 C43 C42 108.5(9) . . ?
C39 C43 Yb1 75.4(4) . . ?
C42 C43 Yb1 76.1(4) . . ?

loop_
_geom_bond_atom_site_label_1
_geom_bond_atom_site_label_2
_geom_bond_distance
_geom_bond_site_symmetry_2
_geom_bond_publ_flag
Yb1 N3 2.275(4) . ?
Yb1 N4 2.287(4) . ?
Yb1 N1 2.373(4) . ?
Yb1 N6 2.382(4) . ?
Yb1 C40 2.571(8) . ?
Yb1 C39 2.606(7) . ?
Yb1 C43 2.611(5) . ?
Yb1 C41 2.622(8) . ?
Yb1 C42 2.630(6) . ?
Yb1 C1 2.758(4) . ?
Yb1 C20 2.768(4) . ?
Si1 N2 1.751(4) . ?
Si1 C8 1.861(5) . ?
Si1 C9 1.862(7) . ?
Si1 C10 1.883(7) . ?
Si2 N2 1.756(4) . ?
Si2 C11 1.830(6) . ?
Si2 C12 1.861(7) . ?
Si2 C13 1.871(8) . ?
Si3 N5 1.760(4) . ?
Si3 C28 1.850(6) . ?
Si3 C27 1.851(5) . ?
Si3 C29 1.874(6) . ?
Si4 N5 1.758(4) . ?
Si4 C32 1.835(7) . ?
Si4 C31 1.846(7) . ?
Si4 C30 1.860(7) . ?
N1 C1 1.327(6) . ?
N1 C2 1.471(6) . ?
N2 C1 1.443(5) . ?
N3 C1 1.344(6) . ?
N3 C14 1.450(6) . ?
N4 C20 1.318(5) . ?
N4 C21 1.474(6) . ?
N5 C20 1.422(5) . ?
N6 C20 1.352(5) . ?
N6 C33 1.444(6) . ?
C2 C3 1.465(8) . ?
C2 C7 1.485(8) . ?
C3 C4 1.533(8) . ?
C4 C5 1.471(11) . ?
C5 C6 1.490(11) . ?
C6 C7 1.548(9) . ?
C14 C15 1.510(7) . ?
C14 C19 1.529(7) . ?
C15 C16 1.508(8) . ?
C16 C17 1.502(10) . ?
C17 C18 1.531(10) . ?
C18 C19 1.541(8) . ?
C21 C22 1.509(7) . ?
C21 C26 1.509(7) . ?
C22 C23 1.529(7) . ?
C23 C24 1.501(8) . ?
C24 C25 1.512(9) . ?
C25 C26 1.531(8) . ?
C33 C38 1.501(7) . ?
C33 C34 1.510(7) . ?
C34 C35 1.529(8) . ?
C35 C36 1.507(9) . ?
C36 C37 1.503(9) . ?
C37 C38 1.520(8) . ?
C39 C43 1.300(11) . ?
C39 C40 1.351(18) . ?
C40 C41 1.35(2) . ?
C41 C42 1.335(14) . ?
C42 C43 1.326(10) . ?
